data_7118477
loop_
_publ_author_name
'Hagiwara, Hiroaki'
'Okada, Shohei'

_publ_section_title
;
 A polymorphism-dependent T1/2 shift of 100 K in a hysteretic
 spin-crossover complex related to differences in intermolecular weak
 CH&#x22EF;X hydrogen bonds (X = S vs. S and N)
;
_journal_coden_ASTM CHCOFS
_journal_issue 4
_journal_name_full
;
 Chemical Communications (Cambridge, United Kingdom)
;
_journal_page_first 815
_journal_page_last 818
_journal_paper_doi 10.1039/c5cc08215c
_journal_volume 52
_journal_year 2016
_chemical_formula_sum 'C13 H16 Fe N10 S2'
_chemical_formula_weight 432.33
_space_group_crystal_system monoclinic
_space_group_IT_number 15
_space_group_name_Hall '-C 2yc'
_space_group_name_H-M_alt 'C 1 2/c 1'
_symmetry_space_group_name_Hall '-C 2yc'
_symmetry_space_group_name_H-M 'C 1 2/c 1'
_atom_sites_solution_hydrogens geom
_audit_creation_method SHELXL-2014/6
_audit_update_record
;
2015-09-28 deposited with the CCDC.
2015-11-05 downloaded from the CCDC.
;
_cell_angle_alpha 90
_cell_angle_beta 110.53(2)
_cell_angle_gamma 90
_cell_formula_units_Z 4
_cell_length_a 15.27(3)
_cell_length_b 9.786(18)
_cell_length_c 13.27(3)
_cell_measurement_reflns_used 2480
_cell_measurement_temperature 250(2)
_cell_measurement_theta_max 27.6236
_cell_measurement_theta_min 3.2693
_cell_volume 1857(7)
_computing_cell_refinement 'CrystalClear (Rigaku/MSC Inc., 2006)'
_computing_data_collection 'CrystalClear (Rigaku/MSC Inc., 2006)'
_computing_data_reduction 'CrystalClear (Rigaku/MSC Inc., 2006)'
_computing_molecular_graphics 'Yadokari-XG 2009 (Wakita Nemoto et al., 2009)'
_computing_publication_material 'Yadokari-XG 2009 (Wakita,Nemoto et al., 2009)'
_computing_structure_refinement 'SHELXL-2014/6 (Sheldrick, 2014)'
_computing_structure_solution 'SIR2014 (Burla, et al., 2014)'
_diffrn_ambient_temperature 250(2)
_diffrn_detector_area_resol_mean 14.7059
_diffrn_measured_fraction_theta_full 0.987
_diffrn_measured_fraction_theta_max 0.985
_diffrn_measurement_device_type 'Rigaku/MSC Mercury CCD'
_diffrn_measurement_method dtprofit.ref
_diffrn_radiation_monochromator 'Graphite Monochromator'
_diffrn_radiation_source 'Rotating Anode'
_diffrn_radiation_type MoK\a
_diffrn_radiation_wavelength 0.7107
_diffrn_reflns_av_R_equivalents 0.0651
_diffrn_reflns_av_unetI/netI 0.0484
_diffrn_reflns_Laue_measured_fraction_full 0.987
_diffrn_reflns_Laue_measured_fraction_max 0.985
_diffrn_reflns_limit_h_max 11
_diffrn_reflns_limit_h_min -19
_diffrn_reflns_limit_k_max 12
_diffrn_reflns_limit_k_min -11
_diffrn_reflns_limit_l_max 17
_diffrn_reflns_limit_l_min -17
_diffrn_reflns_number 6219
_diffrn_reflns_point_group_measured_fraction_full 0.987
_diffrn_reflns_point_group_measured_fraction_max 0.985
_diffrn_reflns_theta_full 25.241
_diffrn_reflns_theta_max 27.500
_diffrn_reflns_theta_min 3.269
_exptl_absorpt_coefficient_mu 1.058
_exptl_absorpt_correction_T_max 1.0000
_exptl_absorpt_correction_T_min 0.4211
_exptl_absorpt_correction_type multi-scan
_exptl_absorpt_process_details 'REQAB (Rigaku, 1998)'
_exptl_crystal_colour 'dark red-purple'
_exptl_crystal_density_diffrn 1.546
_exptl_crystal_description block
_exptl_crystal_F_000 888
_exptl_crystal_preparation 'Magnetic properties'
_exptl_crystal_size_max 0.3790
_exptl_crystal_size_mid 0.2910
_exptl_crystal_size_min 0.1490
_refine_diff_density_max 1.185
_refine_diff_density_min -0.591
_refine_diff_density_rms 0.115
_refine_ls_extinction_coef .
_refine_ls_extinction_method none
_refine_ls_goodness_of_fit_ref 1.092
_refine_ls_hydrogen_treatment constr
_refine_ls_matrix_type full
_refine_ls_number_parameters 124
_refine_ls_number_reflns 2112
_refine_ls_number_restraints 0
_refine_ls_restrained_S_all 1.092
_refine_ls_R_factor_all 0.0949
_refine_ls_R_factor_gt 0.0814
_refine_ls_shift/su_max 0.000
_refine_ls_shift/su_mean 0.000
_refine_ls_structure_factor_coef Fsqd
_refine_ls_weighting_details 'w=1/[\s^2^(Fo^2^)+(0.1233P)^2^+2.5915P] where P=(Fo^2^+2Fc^2^)/3'
_refine_ls_weighting_scheme calc
_refine_ls_wR_factor_gt 0.2082
_refine_ls_wR_factor_ref 0.2260
_reflns_Friedel_coverage 0.000
_reflns_Friedel_fraction_full .
_reflns_Friedel_fraction_max .
_reflns_number_gt 1656
_reflns_number_total 2112
_reflns_threshold_expression 'I > 2\s(I)'
_cod_duplicate_entry 7118184
_cod_data_source_file c5cc08215c2.cif
_cod_data_source_block 1A_250K
_cod_original_cell_volume 1857(6)
_cod_original_sg_symbol_H-M C2/c
_cod_database_code 7118477
_shelx_space_group_comment
;
The symmetry employed for this shelxl refinement is uniquely defined
by the following loop, which should always be used as a source of
symmetry information in preference to the above space-group names.
They are only intended as comments.
;
_shelx_estimated_absorpt_t_min 0.689
_shelx_estimated_absorpt_t_max 0.857
_shelxl_version_number 2013-4

loop_
_space_group_symop_operation_xyz
'x, y, z'
'-x, y, -z+1/2'
'x+1/2, y+1/2, z'
'-x+1/2, y+1/2, -z+1/2'
'-x, -y, -z'
'x, -y, z-1/2'
'-x+1/2, -y+1/2, -z'
'x+1/2, -y+1/2, z-1/2'

loop_
_atom_site_label
_atom_site_type_symbol
_atom_site_fract_x
_atom_site_fract_y
_atom_site_fract_z
_atom_site_U_iso_or_equiv
_atom_site_adp_type
_atom_site_occupancy
_atom_site_site_symmetry_order
_atom_site_calc_flag
_atom_site_refinement_flags_posn
_atom_site_refinement_flags_adp
_atom_site_refinement_flags_occupancy
_atom_site_disorder_assembly
_atom_site_disorder_group
Fe1 Fe 0.0000 0.33222(9) 0.2500 0.0531(3) Uani 1 2 d S T P . .
S1 S 0.27473(8) 0.39153(19) 0.17420(10) 0.0803(5) Uani 1 1 d . . . . .
N5 N 0.1118(3) 0.3359(4) 0.2138(3) 0.0592(9) Uani 1 1 d . . . . .
N3 N 0.0597(2) 0.2057(4) 0.3711(2) 0.0534(8) Uani 1 1 d . . . . .
N1 N 0.1146(3) 0.0605(5) 0.4917(3) 0.0685(10) Uani 1 1 d . . . . .
N4 N 0.0583(3) 0.4652(4) 0.3625(4) 0.0726(11) Uani 1 1 d . . . . .
N2 N 0.0632(3) 0.0759(4) 0.3886(3) 0.0603(9) Uani 1 1 d . . . . .
C7 C 0.1791(3) 0.3571(5) 0.1966(3) 0.0555(10) Uani 1 1 d . . . . .
C3 C 0.1084(3) 0.2724(6) 0.4628(3) 0.0698(13) Uani 1 1 d . . . . .
C1 C 0.1331(5) -0.0751(7) 0.5398(4) 0.0923(19) Uani 1 1 d . . . . .
H3 H 0.1816 -0.1190 0.5199 0.138 Uiso 1 1 calc R U . . .
H1 H 0.0764 -0.1295 0.5140 0.138 Uiso 1 1 calc R U . . .
H2 H 0.1535 -0.0673 0.6175 0.138 Uiso 1 1 calc R U . . .
C2 C 0.1431(4) 0.1786(7) 0.5393(4) 0.0854(18) Uani 1 1 d . . . . .
H4 H 0.1800 0.1937 0.6118 0.102 Uiso 1 1 calc R U . . .
C4 C 0.1058(4) 0.4180(6) 0.4540(4) 0.0802(15) Uani 1 1 d . . . . .
H5 H 0.1374 0.4750 0.5125 0.096 Uiso 1 1 calc R U . . .
C5 C 0.0488(7) 0.6134(7) 0.3459(7) 0.118(3) Uani 1 1 d . . . . .
H6 H 0.0595 0.6548 0.4165 0.141 Uiso 1 1 calc R U . . .
H7 H 0.1004 0.6431 0.3233 0.141 Uiso 1 1 calc R U . . .
C6 C -0.0207(12) 0.6634(11) 0.2849(12) 0.095(4) Uani 0.5 1 d . . P . .
H8 H -0.0345 0.7547 0.3058 0.114 Uiso 0.5 1 calc R U P . .
H9 H -0.0758 0.6040 0.2660 0.114 Uiso 0.5 1 calc R U P . .

loop_
_atom_site_aniso_label
_atom_site_aniso_U_11
_atom_site_aniso_U_22
_atom_site_aniso_U_33
_atom_site_aniso_U_23
_atom_site_aniso_U_13
_atom_site_aniso_U_12
Fe1 0.0523(5) 0.0647(6) 0.0492(5) 0.000 0.0264(4) 0.000
S1 0.0536(6) 0.1358(13) 0.0593(7) 0.0189(7) 0.0295(5) 0.0035(6)
N5 0.0586(19) 0.070(2) 0.058(2) 0.0018(15) 0.0307(17) -0.0006(15)
N3 0.0456(16) 0.074(2) 0.0434(16) -0.0072(15) 0.0197(13) -0.0025(15)
N1 0.073(2) 0.090(3) 0.0492(18) 0.0051(19) 0.0291(17) 0.019(2)
N4 0.079(3) 0.064(2) 0.089(3) -0.021(2) 0.047(2) -0.0142(19)
N2 0.0600(19) 0.078(3) 0.0498(17) 0.0002(16) 0.0285(15) 0.0056(17)
C7 0.053(2) 0.075(3) 0.0413(18) 0.0045(17) 0.0198(16) 0.0022(18)
C3 0.058(2) 0.097(4) 0.051(2) -0.017(2) 0.0145(18) -0.006(2)
C1 0.113(5) 0.111(5) 0.068(3) 0.027(3) 0.050(3) 0.047(4)
C2 0.075(3) 0.127(5) 0.047(2) -0.009(3) 0.012(2) 0.019(3)
C4 0.071(3) 0.096(4) 0.069(3) -0.029(3) 0.019(2) -0.015(3)
C5 0.190(9) 0.066(4) 0.137(6) -0.032(4) 0.107(7) -0.027(5)
C6 0.108(10) 0.050(6) 0.125(12) 0.006(6) 0.040(8) 0.019(6)

loop_
_atom_type_symbol
_atom_type_description
_atom_type_scat_dispersion_real
_atom_type_scat_dispersion_imag
_atom_type_scat_source
C C 0.0033 0.0016 'International Tables Vol C Tables 4.2.6.8 and 6.1.1.4'
H H 0.0000 0.0000 'International Tables Vol C Tables 4.2.6.8 and 6.1.1.4'
N N 0.0061 0.0033 'International Tables Vol C Tables 4.2.6.8 and 6.1.1.4'
S S 0.1246 0.1234 'International Tables Vol C Tables 4.2.6.8 and 6.1.1.4'
Fe Fe 0.3463 0.8444 'International Tables Vol C Tables 4.2.6.8 and 6.1.1.4'

loop_
_geom_angle_atom_site_label_1
_geom_angle_atom_site_label_2
_geom_angle_atom_site_label_3
_geom_angle
_geom_angle_site_symmetry_1
_geom_angle_site_symmetry_3
N5 Fe1 N5 177.8(2) . 2
N5 Fe1 N4 88.39(19) . .
N5 Fe1 N4 90.16(19) 2 .
N5 Fe1 N4 90.16(19) . 2
N5 Fe1 N4 88.39(19) 2 2
N4 Fe1 N4 96.0(3) . 2
N5 Fe1 N3 90.33(17) . 2
N5 Fe1 N3 91.03(17) 2 2
N4 Fe1 N3 176.48(17) . 2
N4 Fe1 N3 80.7(2) 2 2
N5 Fe1 N3 91.03(17) . .
N5 Fe1 N3 90.33(17) 2 .
N4 Fe1 N3 80.7(2) . .
N4 Fe1 N3 176.48(17) 2 .
N3 Fe1 N3 102.6(2) 2 .
C7 N5 Fe1 170.3(4) . .
N2 N3 C3 109.8(4) . .
N2 N3 Fe1 137.8(3) . .
C3 N3 Fe1 112.4(4) . .
C2 N1 N2 111.9(5) . .
C2 N1 C1 127.6(5) . .
N2 N1 C1 120.6(5) . .
C4 N4 C5 119.9(6) . .
C4 N4 Fe1 116.5(4) . .
C5 N4 Fe1 123.5(5) . .
N3 N2 N1 105.7(4) . .
N5 C7 S1 178.3(5) . .
C2 C3 N3 107.5(5) . .
C2 C3 C4 137.8(5) . .
N3 C3 C4 114.7(5) . .
N1 C1 H3 109.5 . .
N1 C1 H1 109.5 . .
H3 C1 H1 109.5 . .
N1 C1 H2 109.5 . .
H3 C1 H2 109.5 . .
H1 C1 H2 109.5 . .
N1 C2 C3 105.2(5) . .
N1 C2 H4 127.4 . .
C3 C2 H4 127.4 . .
N4 C4 C3 115.7(4) . .
N4 C4 H5 122.2 . .
C3 C4 H5 122.2 . .
C6 C5 N4 121.7(10) . .
C6 C5 C6 49.1(12) . 2
N4 C5 C6 114.3(6) . 2
C6 C5 H6 106.9 . .
N4 C5 H6 106.9 . .
C6 C5 H6 138.7 2 .
C6 C5 H7 106.9 . .
N4 C5 H7 106.9 . .
C6 C5 H7 63.0 2 .
H6 C5 H7 106.7 . .
C5 C6 C6 86.7(16) . 2
C5 C6 C5 114.8(11) . 2
C6 C6 C5 44.2(10) 2 2
C5 C6 H8 114.2 . .
C6 C6 H8 114.2 2 .
C5 C6 H8 123.1 2 .
C5 C6 H9 114.2 . .
C6 C6 H9 114.2 2 .
C5 C6 H9 71.6 2 .
H8 C6 H9 111.4 . .

loop_
_geom_bond_atom_site_label_1
_geom_bond_atom_site_label_2
_geom_bond_distance
_geom_bond_site_symmetry_2
Fe1 N5 1.929(5) .
Fe1 N5 1.929(5) 2
Fe1 N4 1.945(5) .
Fe1 N4 1.945(5) 2
Fe1 N3 1.979(4) 2
Fe1 N3 1.979(4) .
S1 C7 1.625(5) .
N5 C7 1.147(6) .
N3 N2 1.289(6) .
N3 C3 1.351(6) .
N1 C2 1.316(8) .
N1 N2 1.326(5) .
N1 C1 1.457(8) .
N4 C4 1.263(7) .
N4 C5 1.467(9) .
C3 C2 1.333(8) .
C3 C4 1.430(9) .
C1 H3 0.9700 .
C1 H1 0.9700 .
C1 H2 0.9700 .
C2 H4 0.9400 .
C4 H5 0.9400 .
C5 C6 1.191(15) .
C5 C6 1.707(17) 2
C5 H6 0.9800 .
C5 H7 0.9800 .
C6 C6 1.29(3) 2
C6 C5 1.707(17) 2
C6 H8 0.9800 .
C6 H9 0.9800 .

loop_
_geom_torsion_atom_site_label_1
_geom_torsion_atom_site_label_2
_geom_torsion_atom_site_label_3
_geom_torsion_atom_site_label_4
_geom_torsion
_geom_torsion_site_symmetry_1
_geom_torsion_site_symmetry_2
_geom_torsion_site_symmetry_3
_geom_torsion_site_symmetry_4
C3 N3 N2 N1 -0.3(4) . . . .
Fe1 N3 N2 N1 -177.6(3) . . . .
C2 N1 N2 N3 0.3(5) . . . .
C1 N1 N2 N3 179.9(4) . . . .
N2 N3 C3 C2 0.2(5) . . . .
Fe1 N3 C3 C2 178.2(4) . . . .
N2 N3 C3 C4 -177.3(4) . . . .
Fe1 N3 C3 C4 0.7(5) . . . .
N2 N1 C2 C3 -0.2(6) . . . .
C1 N1 C2 C3 -179.7(5) . . . .
N3 C3 C2 N1 0.0(6) . . . .
C4 C3 C2 N1 176.6(6) . . . .
C5 N4 C4 C3 178.1(5) . . . .
Fe1 N4 C4 C3 -1.4(6) . . . .
C2 C3 C4 N4 -176.0(6) . . . .
N3 C3 C4 N4 0.4(7) . . . .
C4 N4 C5 C6 -146.7(11) . . . .
Fe1 N4 C5 C6 32.8(13) . . . .
C4 N4 C5 C6 157.8(8) . . . 2
Fe1 N4 C5 C6 -22.8(11) . . . 2
N4 C5 C6 C6 -96.1(9) . . . 2
N4 C5 C6 C5 -60.9(14) . . . 2
C6 C5 C6 C5 35.1(8) 2 . . 2
